data_7006000
loop_
_publ_author_name
'Cheng, Jian-Wen'
'Zheng, Shou-Tian'
'Yang, Guo-Yu'

_publ_section_title
;
 Diversity of crystal structure with different lanthanide ions
 involving in situ oxidation-hydrolysis reaction.
;
_journal_issue 36
_journal_name_full 'Dalton transactions (Cambridge, England : 2003)'
_journal_page_first 4059
_journal_page_last 4066
_journal_paper_doi 10.1039/b708165k
_journal_year 2007
_chemical_formula_sum 'C8 H8 Gd N O8'
_chemical_formula_weight 403.40
_chemical_name_systematic
;
?
;
_space_group_IT_number 15
_symmetry_cell_setting monoclinic
_symmetry_space_group_name_Hall '-C 2yc'
_symmetry_space_group_name_H-M 'C 1 2/c 1'
_atom_sites_solution_hydrogens geom
_atom_sites_solution_primary direct
_atom_sites_solution_secondary difmap
_audit_creation_method SHELXL-97
_cell_angle_alpha 90.00
_cell_angle_beta 112.198(2)
_cell_angle_gamma 90.00
_cell_formula_units_Z 8
_cell_length_a 17.811(2)
_cell_length_b 9.9576(12)
_cell_length_c 12.9733(16)
_cell_measurement_reflns_used 58
_cell_measurement_temperature 293(2)
_cell_measurement_theta_max 25.06
_cell_measurement_theta_min 2.39
_cell_volume 2130.3(4)
_computing_cell_refinement 'Bruker XSCANS'
_computing_data_collection 'Bruker XSCANS'
_computing_data_reduction 'Bruker SHELXTL'
_computing_molecular_graphics 'Bruker SHELXTL'
_computing_publication_material 'Bruker SHELXTL'
_computing_structure_refinement 'SHELXL-97 (Sheldrick, 1997)'
_computing_structure_solution 'SHELXS-97 (Sheldrick, 1990)'
_diffrn_ambient_temperature 293(2)
_diffrn_measured_fraction_theta_full 0.981
_diffrn_measured_fraction_theta_max 0.981
_diffrn_measurement_device_type 'Siemens SMART CCD'
_diffrn_measurement_method 'phi and omega scans'
_diffrn_radiation_monochromator graphite
_diffrn_radiation_source 'fine-focus sealed tube'
_diffrn_radiation_type MoK\a
_diffrn_radiation_wavelength 0.71073
_diffrn_reflns_av_R_equivalents 0.0368
_diffrn_reflns_av_sigmaI/netI 0.0393
_diffrn_reflns_limit_h_max 19
_diffrn_reflns_limit_h_min -21
_diffrn_reflns_limit_k_max 10
_diffrn_reflns_limit_k_min -11
_diffrn_reflns_limit_l_max 8
_diffrn_reflns_limit_l_min -15
_diffrn_reflns_number 3304
_diffrn_reflns_theta_full 25.06
_diffrn_reflns_theta_max 25.06
_diffrn_reflns_theta_min 2.39
_diffrn_standards_decay_% 0
_diffrn_standards_interval_count 0
_diffrn_standards_interval_time .
_diffrn_standards_number 0
_exptl_absorpt_coefficient_mu 6.262
_exptl_absorpt_correction_T_max 1.0000
_exptl_absorpt_correction_T_min 0.5988
_exptl_absorpt_correction_type empirical
_exptl_absorpt_process_details 'SADABS (Sheldrick, 1996)'
_exptl_crystal_colour yellow
_exptl_crystal_density_diffrn 2.516
_exptl_crystal_density_method 'not measured'
_exptl_crystal_description prism
_exptl_crystal_F_000 1528
_exptl_crystal_size_max 0.40
_exptl_crystal_size_mid 0.12
_exptl_crystal_size_min 0.10
_refine_diff_density_max 2.416
_refine_diff_density_min -2.294
_refine_diff_density_rms 0.244
_refine_ls_extinction_method none
_refine_ls_goodness_of_fit_ref 1.145
_refine_ls_hydrogen_treatment constr
_refine_ls_matrix_type full
_refine_ls_number_parameters 163
_refine_ls_number_reflns 1854
_refine_ls_number_restraints 0
_refine_ls_restrained_S_all 1.145
_refine_ls_R_factor_gt 0.0467
_refine_ls_shift/su_max 0.001
_refine_ls_shift/su_mean 0.000
_refine_ls_structure_factor_coef Fsqd
_refine_ls_weighting_details 'calc w=1/[\s^2^(Fo^2^)+(0.0506P)^2^+65.3913P] where P=(Fo^2^+2Fc^2^)/3'
_refine_ls_weighting_scheme calc
_refine_ls_wR_factor_gt 0.1110
_refine_ls_wR_factor_ref 0.1175
_reflns_number_gt 1655
_reflns_number_total 1854
_reflns_threshold_expression >2sigma(I)
_cod_data_source_file b708165k.txt
_cod_data_source_block 6
_cod_original_cell_volume 2130.4(4)
_cod_original_sg_symbol_H-M C2/c
_cod_database_code 7006000
_refine_ls_r_factor_ref 0.0543

loop_
_symmetry_equiv_pos_as_xyz
'x, y, z'
'-x, y, -z+1/2'
'x+1/2, y+1/2, z'
'-x+1/2, y+1/2, -z+1/2'
'-x, -y, -z'
'x, -y, z-1/2'
'-x+1/2, -y+1/2, -z'
'x+1/2, -y+1/2, z-1/2'

loop_
_atom_site_label
_atom_site_type_symbol
_atom_site_fract_x
_atom_site_fract_y
_atom_site_fract_z
_atom_site_U_iso_or_equiv
_atom_site_adp_type
_atom_site_occupancy
_atom_site_symmetry_multiplicity
_atom_site_calc_flag
_atom_site_refinement_flags
_atom_site_disorder_assembly
_atom_site_disorder_group
Gd Gd 0.17595(3) -0.96720(4) -0.07449(4) 0.01658(19) Uani 1 1 d . . .
C1 C 0.1266(6) -0.6272(11) -0.0806(7) 0.022(2) Uani 1 1 d . . .
C2 C 0.0443(6) -0.5688(11) -0.1113(8) 0.024(2) Uani 1 1 d . . .
C3 C -0.0235(6) -0.6507(11) -0.1364(8) 0.023(2) Uani 1 1 d . . .
H3A H -0.0186 -0.7437 -0.1350 0.028 Uiso 1 1 calc R . .
C4 C -0.0984(7) -0.5902(12) -0.1633(9) 0.030(2) Uani 1 1 d . . .
H4A H -0.1438 -0.6450 -0.1803 0.037 Uiso 1 1 calc R . .
C5 C -0.0440(6) -0.3804(11) -0.1415(9) 0.030(2) Uani 1 1 d . . .
H5A H -0.0512 -0.2878 -0.1430 0.036 Uiso 1 1 calc R . .
C6 C 0.0333(6) -0.4283(11) -0.1139(9) 0.025(2) Uani 1 1 d . . .
H6A H 0.0771 -0.3700 -0.0975 0.030 Uiso 1 1 calc R . .
C7 C 0.0143(6) -1.0140(10) -0.2991(8) 0.020(2) Uani 1 1 d . . .
C8 C 0.2409(6) -1.2451(10) 0.0555(7) 0.020(2) Uani 1 1 d . . .
OW1 O 0.1703(5) -0.8801(8) 0.0996(6) 0.0351(18) Uani 1 1 d . . .
O1 O 0.1301(5) -0.7486(8) -0.1065(7) 0.0367(19) Uani 1 1 d . . .
OW2 O 0.2417(4) -0.8757(7) -0.1952(6) 0.0232(15) Uani 1 1 d . . .
O2 O 0.1865(4) -0.5551(9) -0.0333(6) 0.0338(18) Uani 1 1 d . . .
O3 O 0.0898(4) -1.0052(8) -0.2715(6) 0.0291(17) Uani 1 1 d . . .
O4 O -0.0377(4) -1.0182(8) -0.3951(6) 0.0266(16) Uani 1 1 d . . .
O5 O 0.1972(4) -1.1500(7) 0.0598(6) 0.0264(16) Uani 1 1 d . . .
O6 O 0.2739(4) -1.3312(7) 0.1270(6) 0.0248(15) Uani 1 1 d . . .
N N -0.1091(5) -0.4571(10) -0.1663(7) 0.028(2) Uani 1 1 d . . .

loop_
_atom_site_aniso_label
_atom_site_aniso_U_11
_atom_site_aniso_U_22
_atom_site_aniso_U_33
_atom_site_aniso_U_23
_atom_site_aniso_U_13
_atom_site_aniso_U_12
Gd 0.0124(3) 0.0187(3) 0.0167(3) 0.00108(19) 0.00325(19) 0.00183(17)
C1 0.018(5) 0.038(6) 0.008(4) 0.003(4) 0.004(4) 0.005(4)
C2 0.016(5) 0.036(6) 0.017(5) -0.002(4) 0.003(4) 0.002(4)
C3 0.024(5) 0.027(5) 0.021(5) -0.003(4) 0.011(4) 0.002(4)
C4 0.028(6) 0.043(7) 0.024(5) -0.005(5) 0.014(4) -0.006(5)
C5 0.025(5) 0.031(6) 0.028(6) 0.007(5) 0.004(4) 0.011(4)
C6 0.018(5) 0.031(6) 0.027(5) -0.010(4) 0.007(4) -0.007(4)
C7 0.022(5) 0.022(5) 0.014(5) -0.001(4) 0.005(4) 0.001(4)
C8 0.016(4) 0.027(5) 0.018(5) -0.007(4) 0.008(4) -0.008(4)
OW1 0.054(5) 0.031(4) 0.024(4) -0.003(3) 0.018(4) -0.001(4)
O1 0.043(5) 0.030(4) 0.042(5) 0.009(4) 0.021(4) 0.014(4)
OW2 0.021(3) 0.026(4) 0.026(4) 0.002(3) 0.013(3) 0.000(3)
O2 0.013(4) 0.056(5) 0.027(4) 0.010(4) 0.001(3) 0.003(3)
O3 0.017(4) 0.053(5) 0.019(4) 0.001(3) 0.008(3) 0.006(3)
O4 0.013(3) 0.047(5) 0.018(4) -0.004(3) 0.004(3) 0.004(3)
O5 0.024(4) 0.029(4) 0.030(4) 0.000(3) 0.014(3) 0.006(3)
O6 0.032(4) 0.019(3) 0.023(4) 0.005(3) 0.010(3) 0.006(3)
N 0.011(4) 0.051(6) 0.021(4) 0.002(4) 0.004(3) 0.009(4)

loop_
_atom_type_symbol
_atom_type_description
_atom_type_scat_dispersion_real
_atom_type_scat_dispersion_imag
_atom_type_scat_source
C C 0.0033 0.0016 'International Tables Vol C Tables 4.2.6.8 and 6.1.1.4'
H H 0.0000 0.0000 'International Tables Vol C Tables 4.2.6.8 and 6.1.1.4'
N N 0.0061 0.0033 'International Tables Vol C Tables 4.2.6.8 and 6.1.1.4'
O O 0.0106 0.0060 'International Tables Vol C Tables 4.2.6.8 and 6.1.1.4'
Gd Gd -0.1653 3.9035 'International Tables Vol C Tables 4.2.6.8 and 6.1.1.4'

loop_
_geom_angle_atom_site_label_1
_geom_angle_atom_site_label_2
_geom_angle_atom_site_label_3
_geom_angle
_geom_angle_site_symmetry_1
_geom_angle_site_symmetry_3
_geom_angle_publ_flag
O1 Gd O2 103.8(3) . 7_535 ?
O1 Gd O4 84.2(3) . 2_554 ?
O2 Gd O4 154.4(3) 7_535 2_554 ?
O1 Gd O6 152.0(3) . 7_525 ?
O2 Gd O6 80.2(3) 7_535 7_525 ?
O4 Gd O6 104.2(3) 2_554 7_525 ?
O1 Gd O5 141.1(3) . . ?
O2 Gd O5 78.4(3) 7_535 . ?
O4 Gd O5 80.3(2) 2_554 . ?
O6 Gd O5 66.8(2) 7_525 . ?
O1 Gd OW1 72.4(3) . . ?
O2 Gd OW1 79.2(3) 7_535 . ?
O4 Gd OW1 80.2(3) 2_554 . ?
O6 Gd OW1 134.9(2) 7_525 . ?
O5 Gd OW1 69.9(2) . . ?
O1 Gd OW2 75.9(3) . . ?
O2 Gd OW2 72.6(3) 7_535 . ?
O4 Gd OW2 132.9(2) 2_554 . ?
O6 Gd OW2 79.1(2) 7_525 . ?
O5 Gd OW2 138.3(2) . . ?
OW1 Gd OW2 130.5(2) . . ?
O1 Gd O3 85.4(3) . . ?
O2 Gd O3 137.7(3) 7_535 . ?
O4 Gd O3 66.3(2) 2_554 . ?
O6 Gd O3 74.3(2) 7_525 . ?
O5 Gd O3 119.5(3) . . ?
OW1 Gd O3 141.5(3) . . ?
OW2 Gd O3 69.9(2) . . ?
O2 C1 O1 124.5(9) . . ?
O2 C1 C2 119.0(9) . . ?
O1 C1 C2 116.6(9) . . ?
C3 C2 C6 118.4(9) . . ?
C3 C2 C1 121.1(10) . . ?
C6 C2 C1 120.6(9) . . ?
C4 C3 C2 118.3(10) . . ?
N C4 C3 123.5(10) . . ?
N C5 C6 124.4(10) . . ?
C5 C6 C2 117.9(9) . . ?
O4 C7 O3 127.0(9) . . ?
O4 C7 C7 118.4(11) . 2_554 ?
O3 C7 C7 114.6(10) . 2_554 ?
O6 C8 O5 128.6(9) . . ?
O6 C8 C8 115.7(11) . 7_525 ?
O5 C8 C8 115.7(11) . 7_525 ?
C1 O1 Gd 154.9(7) . . ?
C1 O2 Gd 150.1(7) . 7_535 ?
C7 O3 Gd 119.2(6) . . ?
C7 O4 Gd 119.3(6) . 2_554 ?
C8 O5 Gd 117.7(6) . . ?
C8 O6 Gd 119.3(6) . 7_525 ?
C5 N C4 117.6(9) . . ?

loop_
_geom_bond_atom_site_label_1
_geom_bond_atom_site_label_2
_geom_bond_distance
_geom_bond_site_symmetry_2
_geom_bond_publ_flag
Gd O1 2.307(8) . ?
Gd O2 2.328(7) 7_535 ?
Gd O4 2.397(7) 2_554 ?
Gd O6 2.398(7) 7_525 ?
Gd O5 2.449(7) . ?
Gd OW1 2.457(7) . ?
Gd OW2 2.457(6) . ?
Gd O3 2.463(7) . ?
C1 O2 1.239(13) . ?
C1 O1 1.263(13) . ?
C1 C2 1.484(13) . ?
C2 C3 1.389(14) . ?
C2 C6 1.412(15) . ?
C3 C4 1.383(15) . ?
C4 N 1.337(15) . ?
C5 N 1.323(14) . ?
C5 C6 1.371(14) . ?
C7 O4 1.241(12) . ?
C7 O3 1.256(12) . ?
C7 C7 1.542(18) 2_554 ?
C8 O6 1.237(12) . ?
C8 O5 1.241(12) . ?
C8 C8 1.593(17) 7_525 ?
O2 Gd 2.328(7) 7_535 ?
O4 Gd 2.397(7) 2_554 ?
O6 Gd 2.398(7) 7_525 ?
